data_2233838
loop_
_publ_author_name
'Fun, Hoong-Kun'
'Quah, Ching Kheng'
'Attia, Mohamed I.'
'Abdel-Aziz, Hatem A.'
'Al-Rashood, Khalid A.'

_publ_section_title
;
 3-(1<i>H</i>-Imidazol-1-yl)-1-phenylpropan-1-ol
;
_journal_coeditor_code HB6620
_journal_issue 3
_journal_name_full 'Acta Crystallographica Section E'
_journal_page_first o628
_journal_paper_doi 10.1107/S1600536812004254
_journal_volume 68
_journal_year 2012
_chemical_formula_iupac 'C12 H14 N2 O'
_chemical_formula_moiety 'C12 H14 N2 O'
_chemical_formula_sum 'C12 H14 N2 O'
_chemical_formula_weight 202.25
_chemical_name_systematic
;
3-(1<i>H</i>-Imidazol-1-yl)-1-phenylpropan-1-ol
;
_space_group_IT_number 14
_symmetry_cell_setting monoclinic
_symmetry_space_group_name_Hall '-P 2ybc'
_symmetry_space_group_name_H-M 'P 1 21/c 1'
_atom_sites_solution_hydrogens geom
_atom_sites_solution_primary direct
_atom_sites_solution_secondary difmap
_audit_creation_method SHELXL97
_cell_angle_alpha 90.00
_cell_angle_beta 109.6880(10)
_cell_angle_gamma 90.00
_cell_formula_units_Z 4
_cell_length_a 9.0352(5)
_cell_length_b 11.8521(7)
_cell_length_c 10.3462(6)
_cell_measurement_reflns_used 6547
_cell_measurement_temperature 100
_cell_measurement_theta_max 32.59
_cell_measurement_theta_min 2.95
_cell_volume 1043.17(10)
_computing_cell_refinement 'SAINT (Bruker, 2009)'
_computing_data_collection 'APEX2 (Bruker, 2009)'
_computing_data_reduction 'SAINT (Bruker, 2009)'
_computing_molecular_graphics 'SHELXTL (Sheldrick, 2008)'
_computing_publication_material
;
SHELXTL (Sheldrick, 2008) and PLATON (Spek, 2009)
;
_computing_structure_refinement 'SHELXTL (Sheldrick, 2008)'
_computing_structure_solution 'SHELXTL (Sheldrick, 2008)'
_diffrn_ambient_temperature 100
_diffrn_measured_fraction_theta_full 0.990
_diffrn_measured_fraction_theta_max 0.990
_diffrn_measurement_device_type 'Bruker SMART APEXII DUO CCD'
_diffrn_measurement_method '\f and \w'
_diffrn_radiation_monochromator graphite
_diffrn_radiation_source 'fine-focus sealed tube'
_diffrn_radiation_type MoK\a
_diffrn_radiation_wavelength 0.71073
_diffrn_reflns_av_R_equivalents 0.0222
_diffrn_reflns_av_sigmaI/netI 0.0212
_diffrn_reflns_limit_h_max 12
_diffrn_reflns_limit_h_min -13
_diffrn_reflns_limit_k_max 17
_diffrn_reflns_limit_k_min -17
_diffrn_reflns_limit_l_max 15
_diffrn_reflns_limit_l_min -14
_diffrn_reflns_number 14426
_diffrn_reflns_theta_full 32.63
_diffrn_reflns_theta_max 32.63
_diffrn_reflns_theta_min 2.71
_diffrn_standards_number 0
_exptl_absorpt_coefficient_mu 0.084
_exptl_absorpt_correction_T_max 0.9847
_exptl_absorpt_correction_T_min 0.9722
_exptl_absorpt_correction_type multi-scan
_exptl_absorpt_process_details '(SADABS; Bruker, 2009)'
_exptl_crystal_colour colourless
_exptl_crystal_density_diffrn 1.288
_exptl_crystal_density_method 'not measured'
_exptl_crystal_description block
_exptl_crystal_F_000 432
_exptl_crystal_size_max 0.338
_exptl_crystal_size_mid 0.264
_exptl_crystal_size_min 0.185
_refine_diff_density_max 0.667
_refine_diff_density_min -0.263
_refine_ls_extinction_method none
_refine_ls_goodness_of_fit_ref 1.052
_refine_ls_hydrogen_treatment mixed
_refine_ls_matrix_type full
_refine_ls_number_parameters 140
_refine_ls_number_reflns 3777
_refine_ls_number_restraints 0
_refine_ls_restrained_S_all 1.052
_refine_ls_R_factor_all 0.0503
_refine_ls_R_factor_gt 0.0428
_refine_ls_shift/su_max 0.001
_refine_ls_shift/su_mean 0.001
_refine_ls_structure_factor_coef Fsqd
_refine_ls_weighting_details 'calc w = 1/[\s^2^(Fo^2^)+(0.0644P)^2^+0.3608P] where P=(Fo^2^+2Fc^2^)/3'
_refine_ls_weighting_scheme calc
_refine_ls_wR_factor_gt 0.1192
_refine_ls_wR_factor_ref 0.1254
_reflns_number_gt 3245
_reflns_number_total 3777
_reflns_threshold_expression I>2\s(I)
_cod_data_source_file hb6620.cif
_cod_data_source_block I
_cod_original_sg_symbol_H-M 'P 21/c'
_cod_database_code 2233838
_cod_database_fobs_code 2233838

loop_
_symmetry_equiv_pos_as_xyz
'x, y, z'
'-x, y+1/2, -z+1/2'
'-x, -y, -z'
'x, -y-1/2, z-1/2'

loop_
_atom_site_type_symbol
_atom_site_label
_atom_site_fract_x
_atom_site_fract_y
_atom_site_fract_z
_atom_site_U_iso_or_equiv
_atom_site_adp_type
_atom_site_calc_flag
_atom_site_refinement_flags
_atom_site_occupancy
_atom_site_symmetry_multiplicity
O O1 0.48286(8) 0.08562(6) 0.36457(8) 0.02067(16) Uani d . 1 1
N N1 0.25481(8) 0.31589(7) 0.35682(8) 0.01420(15) Uani d . 1 1
N N2 0.32358(10) 0.45590(7) 0.24613(9) 0.02066(17) Uani d . 1 1
C C1 0.31643(10) -0.13411(8) 0.29554(9) 0.01560(16) Uani d . 1 1
H H1B 0.3689 -0.1285 0.3918 0.019 Uiso calc R 1 1
C C2 0.27877(11) -0.23971(8) 0.23471(10) 0.01808(18) Uani d . 1 1
H H2B 0.3073 -0.3059 0.2892 0.022 Uiso calc R 1 1
C C3 0.19909(12) -0.24865(8) 0.09354(10) 0.01975(18) Uani d . 1 1
H H3A 0.1735 -0.3208 0.0519 0.024 Uiso calc R 1 1
C C4 0.15757(11) -0.15146(9) 0.01470(9) 0.01935(18) Uani d . 1 1
H H4A 0.1013 -0.1570 -0.0809 0.023 Uiso calc R 1 1
C C5 0.19809(11) -0.04577(8) 0.07534(9) 0.01624(17) Uani d . 1 1
H H5A 0.1713 0.0203 0.0203 0.019 Uiso calc R 1 1
C C6 0.27760(10) -0.03610(8) 0.21592(9) 0.01380(16) Uani d . 1 1
C C7 0.32242(10) 0.07925(8) 0.28116(9) 0.01549(16) Uani d . 1 1
H H7A 0.3017 0.1370 0.2066 0.019 Uiso calc R 1 1
C C8 0.22380(10) 0.10796(8) 0.37099(9) 0.01587(16) Uani d . 1 1
H H8A 0.1118 0.1116 0.3124 0.019 Uiso calc R 1 1
H H8B 0.2350 0.0464 0.4383 0.019 Uiso calc R 1 1
C C9 0.26905(11) 0.21929(8) 0.44836(9) 0.01656(17) Uani d . 1 1
H H9A 0.2007 0.2317 0.5044 0.020 Uiso calc R 1 1
H H9B 0.3789 0.2142 0.5117 0.020 Uiso calc R 1 1
C C10 0.37482(11) 0.37408(8) 0.33713(10) 0.01860(18) Uani d . 1 1
H H10A 0.4828 0.3579 0.3833 0.022 Uiso calc R 1 1
C C11 0.16177(11) 0.44949(8) 0.20509(10) 0.01811(18) Uani d . 1 1
H H11A 0.0914 0.4980 0.1397 0.022 Uiso calc R 1 1
C C12 0.11734(10) 0.36343(8) 0.27205(9) 0.01602(17) Uani d . 1 1
H H12A 0.0131 0.3411 0.2621 0.019 Uiso calc R 1 1
H H1O1 0.543(2) 0.0448(17) 0.3186(19) 0.048(5) Uiso d . 1 1

loop_
_atom_site_aniso_label
_atom_site_aniso_U_11
_atom_site_aniso_U_22
_atom_site_aniso_U_33
_atom_site_aniso_U_12
_atom_site_aniso_U_13
_atom_site_aniso_U_23
O1 0.0152(3) 0.0220(4) 0.0251(3) -0.0023(2) 0.0071(3) -0.0072(3)
N1 0.0142(3) 0.0116(3) 0.0184(3) 0.0000(2) 0.0076(3) -0.0010(2)
N2 0.0182(3) 0.0179(4) 0.0290(4) 0.0007(3) 0.0120(3) 0.0036(3)
C1 0.0146(3) 0.0167(4) 0.0159(3) 0.0024(3) 0.0057(3) 0.0012(3)
C2 0.0204(4) 0.0137(4) 0.0232(4) 0.0028(3) 0.0114(3) 0.0018(3)
C3 0.0227(4) 0.0154(4) 0.0244(4) -0.0015(3) 0.0121(3) -0.0055(3)
C4 0.0207(4) 0.0212(4) 0.0160(4) -0.0009(3) 0.0060(3) -0.0035(3)
C5 0.0174(4) 0.0158(4) 0.0159(4) 0.0010(3) 0.0062(3) 0.0007(3)
C6 0.0125(3) 0.0141(4) 0.0160(3) -0.0003(3) 0.0063(3) -0.0015(3)
C7 0.0155(3) 0.0142(4) 0.0180(4) -0.0009(3) 0.0072(3) -0.0011(3)
C8 0.0176(4) 0.0127(4) 0.0205(4) -0.0004(3) 0.0106(3) -0.0001(3)
C9 0.0207(4) 0.0135(4) 0.0176(4) 0.0012(3) 0.0091(3) 0.0003(3)
C10 0.0141(4) 0.0174(4) 0.0262(4) -0.0003(3) 0.0092(3) 0.0014(3)
C11 0.0176(4) 0.0168(4) 0.0219(4) 0.0032(3) 0.0092(3) 0.0020(3)
C12 0.0136(3) 0.0160(4) 0.0195(4) 0.0003(3) 0.0069(3) -0.0012(3)

loop_
_atom_type_symbol
_atom_type_description
_atom_type_scat_dispersion_real
_atom_type_scat_dispersion_imag
_atom_type_scat_source
C C 0.0033 0.0016 'International Tables Vol C Tables 4.2.6.8 and 6.1.1.4'
H H 0.0000 0.0000 'International Tables Vol C Tables 4.2.6.8 and 6.1.1.4'
N N 0.0061 0.0033 'International Tables Vol C Tables 4.2.6.8 and 6.1.1.4'
O O 0.0106 0.0060 'International Tables Vol C Tables 4.2.6.8 and 6.1.1.4'

loop_
_geom_angle_atom_site_label_1
_geom_angle_atom_site_label_2
_geom_angle_atom_site_label_3
_geom_angle
C7 O1 H1O1 107.8(11)
C10 N1 C12 106.94(8)
C10 N1 C9 126.45(8)
C12 N1 C9 126.60(7)
C10 N2 C11 105.03(8)
C2 C1 C6 120.42(8)
C2 C1 H1B 119.8
C6 C1 H1B 119.8
C1 C2 C3 120.16(9)
C1 C2 H2B 119.9
C3 C2 H2B 119.9
C4 C3 C2 119.55(9)
C4 C3 H3A 120.2
C2 C3 H3A 120.2
C3 C4 C5 120.22(8)
C3 C4 H4A 119.9
C5 C4 H4A 119.9
C6 C5 C4 120.59(8)
C6 C5 H5A 119.7
C4 C5 H5A 119.7
C5 C6 C1 119.04(8)
C5 C6 C7 120.32(8)
C1 C6 C7 120.64(8)
O1 C7 C6 112.55(7)
O1 C7 C8 107.72(7)
C6 C7 C8 110.39(7)
O1 C7 H7A 108.7
C6 C7 H7A 108.7
C8 C7 H7A 108.7
C9 C8 C7 113.82(7)
C9 C8 H8A 108.8
C7 C8 H8A 108.8
C9 C8 H8B 108.8
C7 C8 H8B 108.8
H8A C8 H8B 107.7
N1 C9 C8 112.79(7)
N1 C9 H9A 109.0
C8 C9 H9A 109.0
N1 C9 H9B 109.0
C8 C9 H9B 109.0
H9A C9 H9B 107.8
N2 C10 N1 111.96(8)
N2 C10 H10A 124.0
N1 C10 H10A 124.0
C12 C11 N2 110.28(8)
C12 C11 H11A 124.9
N2 C11 H11A 124.9
C11 C12 N1 105.80(8)
C11 C12 H12A 127.1
N1 C12 H12A 127.1

loop_
_geom_bond_atom_site_label_1
_geom_bond_atom_site_label_2
_geom_bond_distance
O1 C7 1.4173(11)
O1 H1O1 0.97(2)
N1 C10 1.3571(11)
N1 C12 1.3767(11)
N1 C9 1.4636(12)
N2 C10 1.3218(13)
N2 C11 1.3802(12)
C1 C2 1.3907(13)
C1 C6 1.3986(12)
C1 H1B 0.9500
C2 C3 1.3979(14)
C2 H2B 0.9500
C3 C4 1.3881(14)
C3 H3A 0.9500
C4 C5 1.3936(13)
C4 H4A 0.9500
C5 C6 1.3931(12)
C5 H5A 0.9500
C6 C7 1.5180(12)
C7 C8 1.5269(12)
C7 H7A 1.0000
C8 C9 1.5260(13)
C8 H8A 0.9900
C8 H8B 0.9900
C9 H9A 0.9900
C9 H9B 0.9900
C10 H10A 0.9500
C11 C12 1.3671(13)
C11 H11A 0.9500
C12 H12A 0.9500

loop_
_geom_hbond_atom_site_label_D
_geom_hbond_atom_site_label_H
_geom_hbond_atom_site_label_A
_geom_hbond_site_symmetry_A
_geom_hbond_distance_DH
_geom_hbond_distance_HA
_geom_hbond_distance_DA
_geom_hbond_angle_DHA
_geom_hbond_publ_flag
O1 H1O1 N2 2_645 0.964(19) 1.89(2) 2.8432(12) 171.7(17) yes
C1 H1B O1 3_656 0.95 2.48 3.4188(12) 172 yes
C10 H10A Cg1 2_655 0.95 2.68 3.4778(12) 142 yes
C12 H12A Cg1 2_555 0.95 2.69 3.5373(11) 149 yes

loop_
_geom_torsion_atom_site_label_1
_geom_torsion_atom_site_label_2
_geom_torsion_atom_site_label_3
_geom_torsion_atom_site_label_4
_geom_torsion
C6 C1 C2 C3 -1.16(13)
C1 C2 C3 C4 -0.15(14)
C2 C3 C4 C5 1.41(14)
C3 C4 C5 C6 -1.37(14)
C4 C5 C6 C1 0.06(13)
C4 C5 C6 C7 179.56(8)
C2 C1 C6 C5 1.20(12)
C2 C1 C6 C7 -178.30(8)
C5 C6 C7 O1 -129.62(8)
C1 C6 C7 O1 49.88(10)
C5 C6 C7 C8 109.98(9)
C1 C6 C7 C8 -70.52(10)
O1 C7 C8 C9 52.81(10)
C6 C7 C8 C9 176.07(7)
C10 N1 C9 C8 -107.01(10)
C12 N1 C9 C8 71.41(11)
C7 C8 C9 N1 59.04(10)
C11 N2 C10 N1 -0.15(11)
C12 N1 C10 N2 0.31(11)
C9 N1 C10 N2 178.99(8)
C10 N2 C11 C12 -0.07(11)
N2 C11 C12 N1 0.25(11)
C10 N1 C12 C11 -0.33(10)
C9 N1 C12 C11 -179.01(8)

loop_
_cod_related_entry_id
_cod_related_entry_database
_cod_related_entry_code
1 ChemSpider 8166014
